data_7059732
loop_
_publ_author_name
'Sutton, Ashley L.'
'Abrahams, Brendan F.'
'Hudson, Timothy A.'
'Robson, Richard'

_publ_section_title
;
 A new fluorone-based bridging ligand for discrete and polymeric
 assemblies including Mo and W based [4+4] metallocycles
;
_journal_issue 27
_journal_name_full 'New Journal of Chemistry'
_journal_page_first 11437
_journal_page_last 11440
_journal_paper_doi 10.1039/D0NJ02413A
_journal_volume 44
_journal_year 2020
_chemical_formula_moiety 'C52 H20 O28 W4, 4(C24 H20 As), 4(C H4 O), 4(H2 0)'
_chemical_formula_sum 'C152 H124 As4 O36 W4'
_chemical_formula_weight 3561.58
_chemical_name_common (AsPh4)4[(WO2)4(9HL)4].4MeOH.4H2O
_space_group_crystal_system tetragonal
_space_group_IT_number 92
_space_group_name_Hall 'P 4abw 2nw'
_space_group_name_H-M_alt 'P 41 21 2'
_atom_sites_solution_hydrogens geom
_audit_creation_date 2020-06-17
_audit_creation_method
;
Olex2 1.3
(compiled 2020.01.31 svn.r88ba2a32 for OlexSys, GUI svn.r6032)
;
_audit_update_record
;
2020-06-21 deposited with the CCDC.	2020-06-24 downloaded from the CCDC.
;
_cell_angle_alpha 90
_cell_angle_beta 90
_cell_angle_gamma 90
_cell_formula_units_Z 4
_cell_length_a 30.3905(3)
_cell_length_b 30.3905(3)
_cell_length_c 14.8757(2)
_cell_measurement_reflns_used 13590
_cell_measurement_temperature 130.15
_cell_measurement_theta_max 4.0840
_cell_measurement_theta_min 73.6780
_cell_volume 13738.9(3)
_computing_cell_refinement
;
CrysAlisPro, Agilent Technologies,
Version 1.171.37.34 (release 22-05-2014 CrysAlis171 .NET)
(compiled May 22 2014,16:03:01)
;
_computing_data_collection
;
CrysAlisPro, Agilent Technologies,
Version 1.171.37.34 (release 22-05-2014 CrysAlis171 .NET)
(compiled May 22 2014,16:03:01)
;
_computing_data_reduction
;
CrysAlisPro, Agilent Technologies,
Version 1.171.37.34 (release 22-05-2014 CrysAlis171 .NET)
(compiled May 22 2014,16:03:01)
;
_computing_molecular_graphics 'Olex2 1.3 (Dolomanov et al., 2009)'
_computing_publication_material 'Olex2 1.3 (Dolomanov et al., 2009)'
_computing_structure_refinement 'SHELXL 2018/3 (Sheldrick, 2015)'
_computing_structure_solution 'SHELXT (Sheldrick, 2015)'
_diffrn_ambient_environment N~2~
_diffrn_ambient_temperature 130.15
_diffrn_detector 'CCD plate'
_diffrn_detector_area_resol_mean 10.2273
_diffrn_detector_type Atlas
_diffrn_measured_fraction_theta_full 0.998
_diffrn_measured_fraction_theta_max 0.998
_diffrn_measurement_device 'four-circle diffractometer'
_diffrn_measurement_device_type 'SuperNova, Dual, Cu at zero, Atlas'
_diffrn_radiation_monochromator mirror
_diffrn_radiation_probe x-ray
_diffrn_radiation_type 'Cu K\a'
_diffrn_radiation_wavelength 1.54184
_diffrn_reflns_av_R_equivalents 0.0257
_diffrn_reflns_av_unetI/netI 0.0355
_diffrn_reflns_Laue_measured_fraction_full 0.998
_diffrn_reflns_Laue_measured_fraction_max 0.998
_diffrn_reflns_limit_h_max 36
_diffrn_reflns_limit_h_min -33
_diffrn_reflns_limit_k_max 23
_diffrn_reflns_limit_k_min -36
_diffrn_reflns_limit_l_max 17
_diffrn_reflns_limit_l_min -7
_diffrn_reflns_number 27926
_diffrn_reflns_point_group_measured_fraction_full 0.993
_diffrn_reflns_point_group_measured_fraction_max 0.993
_diffrn_reflns_theta_full 67.496
_diffrn_reflns_theta_max 67.496
_diffrn_reflns_theta_min 3.252
_diffrn_source 'sealed X-ray tube'
_diffrn_source_type 'SuperNova (Cu) X-ray Source'
_exptl_absorpt_coefficient_mu 7.775
_exptl_absorpt_correction_T_max 0.655
_exptl_absorpt_correction_T_min 0.402
_exptl_absorpt_correction_type gaussian
_exptl_absorpt_process_details
;
CrysAlisPro, Agilent Technologies,
Version 1.171.37.34 (release 22-05-2014 CrysAlis171 .NET)
(compiled May 22 2014,16:03:01)
Numerical absorption correction based on gaussian integration over
			a multifaceted crystal model
Empirical absorption correction using spherical harmonics,
 implemented in SCALE3 ABSPACK scaling algorithm.
;
_exptl_crystal_colour Red
_exptl_crystal_density_diffrn 1.722
_exptl_crystal_description Rod
_exptl_crystal_F_000 7008
_exptl_crystal_size_max 0.2154
_exptl_crystal_size_mid 0.0782
_exptl_crystal_size_min 0.0637
_refine_diff_density_max 2.308
_refine_diff_density_min -0.744
_refine_diff_density_rms 0.108
_refine_ls_abs_structure_details
;
 Flack x determined using 4665 quotients [(I+)-(I-)]/[(I+)+(I-)]
 (Parsons, Flack and Wagner, Acta Cryst. B69 (2013) 249-259).
;
_refine_ls_abs_structure_Flack -0.021(4)
_refine_ls_extinction_method none
_refine_ls_goodness_of_fit_ref 1.070
_refine_ls_hydrogen_treatment constr
_refine_ls_matrix_type full
_refine_ls_number_parameters 935
_refine_ls_number_reflns 12316
_refine_ls_number_restraints 267
_refine_ls_restrained_S_all 1.061
_refine_ls_R_factor_all 0.0467
_refine_ls_R_factor_gt 0.0428
_refine_ls_shift/su_max 0.001
_refine_ls_shift/su_mean 0.000
_refine_ls_structure_factor_coef Fsqd
_refine_ls_weighting_details 'w=1/[\s^2^(Fo^2^)+(0.0304P)^2^+67.5251P] where P=(Fo^2^+2Fc^2^)/3'
_refine_ls_weighting_scheme calc
_refine_ls_wR_factor_gt 0.0964
_refine_ls_wR_factor_ref 0.0980
_reflns_Friedel_coverage 0.794
_reflns_Friedel_fraction_full 0.987
_reflns_Friedel_fraction_max 0.987
_reflns_number_gt 11498
_reflns_number_total 12316
_reflns_threshold_expression 'I > 2\s(I)'
_cod_data_source_file d0nj02413a2.cif
_cod_data_source_block wl4asph4
_cod_depositor_comments
;Adding full bibliography for 7059731--7059734.cif.

 Adding full bibliography for 7059731--7059734.cif.
;
_cod_database_code 7059732
_shelx_shelxl_version_number 2018/3
_shelx_space_group_comment
;
The symmetry employed for this shelxl refinement is uniquely defined
by the following loop, which should always be used as a source of
symmetry information in preference to the above space-group names.
They are only intended as comments.
;
_olex2_refinement_description
;
1. Fixed Uiso
 At 1.2 times of:
  All C(H) groups
 At 1.5 times of:
  All C(H,H,H) groups, All O(H) groups
2. Rigid body (RIGU) restrains
 O9, C15, C17, C19, C20, C22, C23, C26, O12, O13, C25, C24, C21, O11, C18, C16
 with sigma for 1-2 distances of 0.001 and sigma for 1-3 distances of 0.001
 C69B, C74B, C73B, C72B, C71B, C70B, C69A, C74A, C73A, C72A, C71A, C70A, C63A,
 C64A, C65A, C66A, C67A, C68A, C64B, C65B, C66B, C67B, C68B, C63B
 with sigma for 1-2 distances of 0.002 and sigma for 1-3 distances of 0.002
3. Others
 Fixed Sof: C68A(0.5) H68A(0.5) C67A(0.5) H67A(0.5) C66A(0.5) H66A(0.5)
 C65A(0.5) H65A(0.5) C64A(0.5) H64A(0.5) C63A(0.5) C64B(0.5) H64B(0.5)
 C65B(0.5) H65B(0.5) C66B(0.5) H66B(0.5) C67B(0.5) H67B(0.5) C68B(0.5)
 H68B(0.5) C63B(0.5) C69A(0.5) C70A(0.5) H70A(0.5) C72A(0.5) H72A(0.5)
 C71A(0.5) H71A(0.5) C73A(0.5) H73A(0.5) C74A(0.5) H74A(0.5) C71B(0.5)
 H71B(0.5) C74B(0.5) H74B(0.5) C73B(0.5) H73B(0.5) C72B(0.5) H72B(0.5)
 C70B(0.5) H70B(0.5) C69B(0.5)
4.a Aromatic/amide H refined with riding coordinates:
 C3(H3), C4(H4), C11(H11), C16(H16), C34(H34), C38(H38), C40(H40), C41(H41),
 C43(H43), C55(H55), C7(H7), C10(H10), C17(H17), C20(H20), C23(H23), C24(H24),
 C28(H28), C29(H29), C30(H30), C31(H31), C32(H32), C35(H35), C36(H36), C46(H46),
  C47(H47), C48(H48), C52(H52), C53(H53), C58(H58), C59(H59), C60(H60),
 C61(H61), C62(H62), C54(H54), C56(H56), C42(H42), C44(H44), C49(H49), C50(H50),
  C37(H37), C68A(H68A), C67A(H67A), C66A(H66A), C65A(H65A), C64A(H64A),
 C64B(H64B), C65B(H65B), C66B(H66B), C67B(H67B), C68B(H68B), C70A(H70A),
 C72A(H72A), C71A(H71A), C73A(H73A), C74A(H74A), C71B(H71B), C74B(H74B),
 C73B(H73B), C72B(H72B), C70B(H70B)
4.b Fitted hexagon refined as free rotating group:
 C68A(C67A,C66A,C65A,C64A,C63A), C64B(C65B,C66B,C67B,C68B,C63B)
4.c Idealised Me refined as rotating group:
 C63(H63A,H63B,H63C)
4.d Idealised tetrahedral OH refined as rotating group:
 O14(H14)
;
_smtbx_masks_void_probe_radius 1.2
_smtbx_masks_void_truncation_radius 1.2
_olex2_submission_special_instructions 'No special instructions were received'

loop_
_space_group_symop_operation_xyz
'x, y, z'
'-x, -y, z+1/2'
'-y+1/2, x+1/2, z+1/4'
'y+1/2, -x+1/2, z+3/4'
'-x+1/2, y+1/2, -z+1/4'
'x+1/2, -y+1/2, -z+3/4'
'y, x, -z'
'-y, -x, -z+1/2'

loop_
_atom_site_label
_atom_site_type_symbol
_atom_site_fract_x
_atom_site_fract_y
_atom_site_fract_z
_atom_site_U_iso_or_equiv
_atom_site_adp_type
_atom_site_occupancy
_atom_site_site_symmetry_order
_atom_site_calc_flag
_atom_site_refinement_flags_posn
_atom_site_refinement_flags_adp
_atom_site_refinement_flags_occupancy
_atom_site_disorder_assembly
_atom_site_disorder_group
C3 C 0.4692(4) 0.6354(4) 0.9853(9) 0.045(3) Uani 1 1 d . . . . .
H3 H 0.464506 0.659662 1.024387 0.054 Uiso 1 1 calc R U . . .
C4 C 0.4831(4) 0.5635(4) 0.8663(8) 0.046(3) Uani 1 1 d . . . . .
H4 H 0.487956 0.540128 0.824941 0.056 Uiso 1 1 calc R U . . .
C6 C 0.4414(3) 0.5804(4) 0.8822(7) 0.036(2) Uani 1 1 d . . . . .
C11 C 0.3339(4) 0.5515(4) 0.8003(8) 0.041(3) Uani 1 1 d . . . . .
H11 H 0.342129 0.529737 0.757546 0.049 Uiso 1 1 calc R U . . .
C16 C 0.1936(4) 0.4454(3) 0.9545(6) 0.038(2) Uani 1 1 d . . . . .
H16 H 0.205642 0.448631 1.013068 0.046 Uiso 1 1 calc R U . . .
C34 C 0.2020(4) 0.3305(4) 0.5264(12) 0.064(4) Uani 1 1 d . . . . .
H34 H 0.180044 0.311324 0.503391 0.077 Uiso 1 1 calc R U . . .
C38 C 0.2245(5) 0.4005(5) 0.5779(13) 0.074(5) Uani 1 1 d . . . . .
H38 H 0.218115 0.430143 0.593683 0.089 Uiso 1 1 calc R U . . .
C40 C 0.0916(5) 0.5086(4) 1.5171(10) 0.062(4) Uani 1 1 d . . . . .
H40 H 0.098319 0.536975 1.540296 0.075 Uiso 1 1 calc R U . . .
C41 C 0.0988(4) 0.4545(4) 1.4023(8) 0.042(3) Uani 1 1 d . . . . .
H41 H 0.108899 0.445986 1.344481 0.050 Uiso 1 1 calc R U . . .
C43 C 0.0771(4) 0.4247(4) 1.4560(9) 0.052(3) Uani 1 1 d . . . . .
H43 H 0.073504 0.395251 1.435608 0.062 Uiso 1 1 calc R U . . .
C55 C 0.1255(5) 0.5395(4) 1.0868(8) 0.049(3) Uani 1 1 d . . . . .
H55 H 0.144753 0.540244 1.036525 0.059 Uiso 1 1 calc R U . . .
O1 O 0.6315(3) 0.6242(3) 0.9088(8) 0.066(3) Uani 1 1 d . . . . .
O6 O 0.2563(2) 0.5436(2) 0.7755(5) 0.0380(17) Uani 1 1 d . . . . .
O7 O 0.1485(2) 0.5902(3) 0.8759(5) 0.0416(18) Uani 1 1 d . . . . .
O8 O 0.1870(3) 0.5961(3) 0.7122(6) 0.047(2) Uani 1 1 d . . . . .
O775 O 0.1520(3) 0.1150(3) 0.9263(7) 0.057(2) Uani 1 1 d . . . . .
C5 C 0.4332(4) 0.6153(4) 0.9428(8) 0.040(2) Uani 1 1 d . . . . .
C7 C 0.3893(4) 0.6274(3) 0.9584(7) 0.038(2) Uani 1 1 d . . . . .
H7 H 0.382921 0.649493 1.001562 0.046 Uiso 1 1 calc R U . . .
C8 C 0.3550(4) 0.6075(4) 0.9118(7) 0.037(2) Uani 1 1 d . . . . .
C9 C 0.3650(3) 0.5732(4) 0.8514(7) 0.035(2) Uani 1 1 d . . . . .
C10 C 0.3098(4) 0.6192(3) 0.9223(7) 0.037(2) Uani 1 1 d . . . . .
H10 H 0.301749 0.642452 0.961682 0.045 Uiso 1 1 calc R U . . .
C12 C 0.2786(3) 0.5974(3) 0.8764(7) 0.033(2) Uani 1 1 d . . . . .
C13 C 0.2893(3) 0.5627(3) 0.8140(7) 0.034(2) Uani 1 1 d . . . . .
C14 C 0.1895(4) 0.4808(3) 0.8971(7) 0.034(2) Uani 1 1 d . . . . .
C15 C 0.1704(3) 0.4761(3) 0.8089(7) 0.0290(18) Uani 1 1 d . . . . .
C17 C 0.1561(3) 0.4362(3) 0.7810(7) 0.0306(18) Uani 1 1 d . . . . .
H17 H 0.143338 0.433169 0.723061 0.037 Uiso 1 1 calc R U . . .
C18 C 0.1792(4) 0.4047(3) 0.9230(7) 0.036(2) Uani 1 1 d . . . . .
C19 C 0.1601(3) 0.3984(3) 0.8381(6) 0.0303(16) Uani 1 1 d . . . . .
C20 C 0.1474(3) 0.3557(3) 0.8134(7) 0.0330(18) Uani 1 1 d . . . . .
H20 H 0.135483 0.350597 0.755266 0.040 Uiso 1 1 calc R U . . .
C21 C 0.1722(4) 0.3293(4) 0.9578(7) 0.039(2) Uani 1 1 d . . . . .
C22 C 0.1520(3) 0.3202(3) 0.8742(7) 0.0315(18) Uani 1 1 d . . . . .
C23 C 0.1402(3) 0.2762(3) 0.8546(8) 0.0340(18) Uani 1 1 d . . . . .
H23 H 0.127749 0.268950 0.797943 0.041 Uiso 1 1 calc R U . . .
C24 C 0.1792(5) 0.2974(4) 1.0218(8) 0.051(3) Uani 1 1 d . . . . .
H24 H 0.191664 0.304605 1.078470 0.061 Uiso 1 1 calc R U . . .
C25 C 0.1671(4) 0.2536(4) 1.0007(8) 0.045(2) Uani 1 1 d . . . . .
C26 C 0.1470(4) 0.2444(3) 0.9173(7) 0.0347(18) Uani 1 1 d . . . . .
C27 C 0.2412(3) 0.2176(4) 0.5970(7) 0.037(2) Uani 1 1 d . . . . .
C28 C 0.2419(4) 0.2335(4) 0.6825(9) 0.048(3) Uani 1 1 d . . . . .
H28 H 0.246213 0.264045 0.692333 0.058 Uiso 1 1 calc R U . . .
C29 C 0.2342(4) 0.1733(4) 0.5796(7) 0.034(2) Uani 1 1 d . . . . .
H29 H 0.232800 0.162399 0.519840 0.041 Uiso 1 1 calc R U . . .
C30 C 0.2364(4) 0.2050(4) 0.7568(8) 0.044(3) Uani 1 1 d . . . . .
H30 H 0.236293 0.215939 0.816659 0.053 Uiso 1 1 calc R U . . .
C31 C 0.2295(4) 0.1457(4) 0.6528(7) 0.042(3) Uani 1 1 d . . . . .
H31 H 0.225011 0.115133 0.642499 0.051 Uiso 1 1 calc R U . . .
C32 C 0.2311(3) 0.1605(4) 0.7392(8) 0.043(3) Uani 1 1 d . . . . .
H32 H 0.228464 0.140305 0.787588 0.051 Uiso 1 1 calc R U . . .
C33 C 0.2443(3) 0.3165(3) 0.5349(9) 0.042(3) Uani 1 1 d . . . . .
C35 C 0.2767(4) 0.3424(4) 0.5628(13) 0.072(5) Uani 1 1 d . . . . .
H35 H 0.305744 0.331425 0.569569 0.086 Uiso 1 1 calc R U . . .
C36 C 0.1912(4) 0.3734(5) 0.5519(12) 0.064(4) Uani 1 1 d . . . . .
H36 H 0.161611 0.383333 0.551145 0.077 Uiso 1 1 calc R U . . .
O4 O 0.4077(3) 0.5599(3) 0.8388(5) 0.045(2) Uani 1 1 d . . . . .
O5 O 0.2353(2) 0.6064(2) 0.8820(6) 0.0402(17) Uani 1 1 d . . . . .
O9 O 0.1686(2) 0.5139(2) 0.7616(5) 0.0349(15) Uani 1 1 d . . . . .
O10 O 0.2031(3) 0.5206(2) 0.9171(5) 0.0368(17) Uani 1 1 d . . . . .
O11 O 0.1849(3) 0.3704(2) 0.9802(5) 0.0438(18) Uani 1 1 d . . . . .
O12 O 0.1376(2) 0.2012(2) 0.9079(6) 0.0424(17) Uani 1 1 d . . . . .
O13 O 0.1723(4) 0.2216(3) 1.0558(5) 0.057(2) Uani 1 1 d . . . . .
As1 As 0.25533(4) 0.25533(4) 0.500000 0.0367(4) Uani 1 2 d S T P . .
W2 W 0.19229(2) 0.56990(2) 0.81401(3) 0.03223(11) Uani 1 1 d . . . . .
W3 W 0.15816(2) 0.15816(2) 1.000000 0.03907(18) Uani 1 2 d S T P . .
C1 C 0.5106(3) 0.6202(3) 0.9710(8) 0.038(3) Uani 1 1 d . . . . .
O2 O 0.5468(2) 0.6363(2) 1.0091(7) 0.051(2) Uani 1 1 d . . . . .
O3 O 0.5587(2) 0.5694(3) 0.9089(5) 0.0461(19) Uani 1 1 d . . . . .
W1 W 0.60257(2) 0.60257(2) 1.000000 0.0468(2) Uani 1 2 d S T P . .
C39 C 0.1057(3) 0.4969(4) 1.4329(8) 0.039(2) Uani 1 1 d . . . . .
C45 C 0.1998(4) 0.5216(4) 1.3576(7) 0.039(2) Uani 1 1 d . . . . .
C46 C 0.2298(4) 0.5526(4) 1.3309(8) 0.046(3) Uani 1 1 d . . . . .
H46 H 0.221483 0.582329 1.321024 0.055 Uiso 1 1 calc R U . . .
C47 C 0.2117(4) 0.4779(4) 1.3756(8) 0.048(3) Uani 1 1 d . . . . .
H47 H 0.190162 0.457159 1.394410 0.057 Uiso 1 1 calc R U . . .
C48 C 0.2738(4) 0.5386(5) 1.3184(10) 0.058(3) Uani 1 1 d . . . . .
H48 H 0.295414 0.558696 1.297526 0.069 Uiso 1 1 calc R U . . .
C51 C 0.1150(4) 0.5374(4) 1.2450(7) 0.041(3) Uani 1 1 d . . . . .
C52 C 0.0701(5) 0.5367(5) 1.2350(10) 0.062(4) Uani 1 1 d . . . . .
H52 H 0.050955 0.535008 1.285492 0.074 Uiso 1 1 calc R U . . .
C53 C 0.1432(4) 0.5381(4) 1.1704(6) 0.042(3) Uani 1 1 d . . . . .
H53 H 0.174178 0.537507 1.178372 0.051 Uiso 1 1 calc R U . . .
C57 C 0.1317(4) 0.5947(4) 1.4178(7) 0.035(2) Uani 1 1 d . . . . .
C58 C 0.0979(4) 0.6223(5) 1.3911(9) 0.055(3) Uani 1 1 d . . . . .
H58 H 0.079305 0.614094 1.342560 0.066 Uiso 1 1 calc R U . . .
C59 C 0.1590(4) 0.6060(4) 1.4897(8) 0.044(3) Uani 1 1 d . . . . .
H59 H 0.181617 0.586653 1.509072 0.053 Uiso 1 1 calc R U . . .
C60 C 0.0911(5) 0.6621(5) 1.4355(9) 0.057(3) Uani 1 1 d . . . . .
H60 H 0.067264 0.680753 1.419300 0.069 Uiso 1 1 calc R U . . .
C61 C 0.1524(4) 0.6461(4) 1.5324(8) 0.046(3) Uani 1 1 d . . . . .
H61 H 0.170383 0.654415 1.581780 0.055 Uiso 1 1 calc R U . . .
C62 C 0.1194(4) 0.6739(4) 1.5026(9) 0.050(3) Uani 1 1 d . . . . .
H62 H 0.116349 0.701998 1.529677 0.060 Uiso 1 1 calc R U . . .
As2 As 0.13875(4) 0.53794(4) 1.36490(8) 0.0351(3) Uani 1 1 d . . . . .
C2 C 0.5181(4) 0.5829(4) 0.9150(8) 0.041(3) Uani 1 1 d . . . . .
As3 As 0.41705(5) 0.41705(5) 1.000000 0.0590(6) Uani 1 2 d S T P . .
C54 C 0.0535(5) 0.5386(7) 1.1460(11) 0.079(5) Uani 1 1 d . . . . .
H54 H 0.022532 0.538924 1.136732 0.095 Uiso 1 1 calc R U . . .
C56 C 0.0814(6) 0.5399(5) 1.0720(10) 0.067(4) Uani 1 1 d . . . . .
H56 H 0.069898 0.541120 1.012591 0.081 Uiso 1 1 calc R U . . .
C42 C 0.0677(6) 0.4793(4) 1.5682(12) 0.071(4) Uani 1 1 d . . . . .
H42 H 0.055973 0.488407 1.624398 0.085 Uiso 1 1 calc R U . . .
C44 C 0.0606(4) 0.4367(4) 1.5389(9) 0.053(3) Uani 1 1 d . . . . .
H44 H 0.044702 0.416246 1.574722 0.063 Uiso 1 1 calc R U . . .
C49 C 0.2544(4) 0.4657(5) 1.3655(12) 0.065(4) Uani 1 1 d . . . . .
H49 H 0.263125 0.436335 1.378402 0.078 Uiso 1 1 calc R U . . .
C50 C 0.2851(4) 0.4961(5) 1.3366(9) 0.054(3) Uani 1 1 d . . . . .
H50 H 0.314810 0.487138 1.329096 0.065 Uiso 1 1 calc R U . . .
C37 C 0.2670(5) 0.3860(5) 0.5818(15) 0.090(7) Uani 1 1 d . . . . .
H37 H 0.289900 0.405783 0.597530 0.108 Uiso 1 1 calc R U . . .
C68A C 0.5055(5) 0.4020(7) 0.9354(8) 0.056(7) Uani 0.5 1 d G . P A 2
H68A H 0.511794 0.402066 0.997964 0.067 Uiso 0.5 1 calc R U P A 2
C67A C 0.5391(4) 0.3950(7) 0.8737(11) 0.049(6) Uani 0.5 1 d G . P A 2
H67A H 0.568395 0.390301 0.894063 0.059 Uiso 0.5 1 calc R U P A 2
C66A C 0.5300(4) 0.3949(6) 0.7821(10) 0.048(5) Uani 0.5 1 d G . P A 2
H66A H 0.552956 0.390149 0.739955 0.058 Uiso 0.5 1 calc R U P A 2
C65A C 0.4872(5) 0.4018(5) 0.7523(8) 0.043(4) Uani 0.5 1 d G . P A 2
H65A H 0.480916 0.401762 0.689746 0.051 Uiso 0.5 1 calc R U P A 2
C64A C 0.4536(3) 0.4088(5) 0.8140(10) 0.045(5) Uani 0.5 1 d G . P A 2
H64A H 0.424314 0.413527 0.793646 0.054 Uiso 0.5 1 calc R U P A 2
C63A C 0.4627(4) 0.4089(6) 0.9056(9) 0.045(5) Uani 0.5 1 d G . P A 2
C64B C 0.4950(5) 0.4582(5) 0.9455(13) 0.060(6) Uani 0.5 1 d G . P A 1
H64B H 0.481291 0.484276 0.967149 0.072 Uiso 0.5 1 calc R U P A 1
C65B C 0.5353(5) 0.4607(5) 0.9016(15) 0.062(6) Uani 0.5 1 d G . P A 1
H65B H 0.549139 0.488453 0.893267 0.074 Uiso 0.5 1 calc R U P A 1
C66B C 0.5553(5) 0.4227(7) 0.8699(16) 0.075(9) Uani 0.5 1 d G . P A 1
H66B H 0.582852 0.424346 0.839899 0.090 Uiso 0.5 1 calc R U P A 1
C67B C 0.5350(7) 0.3821(6) 0.8821(19) 0.093(14) Uani 0.5 1 d G . P A 1
H67B H 0.548718 0.356063 0.860413 0.112 Uiso 0.5 1 calc R U P A 1
C68B C 0.4947(7) 0.3796(5) 0.9260(18) 0.085(12) Uani 0.5 1 d G . P A 1
H68B H 0.480870 0.351885 0.934295 0.102 Uiso 0.5 1 calc R U P A 1
C63B C 0.4747(5) 0.4177(6) 0.9577(13) 0.051(5) Uani 0.5 1 d G . P A 1
C69A C 0.3610(9) 0.4082(12) 0.934(3) 0.070(8) Uani 0.5 1 d . . P A 2
C70A C 0.3383(10) 0.3695(12) 0.945(3) 0.099(11) Uani 0.5 1 d . . P A 2
H70A H 0.350607 0.348078 0.983958 0.119 Uiso 0.5 1 calc R U P A 2
C72A C 0.2841(10) 0.3945(14) 0.843(3) 0.100(10) Uani 0.5 1 d . . P A 2
H72A H 0.257712 0.389765 0.809996 0.120 Uiso 0.5 1 calc R U P A 2
C71A C 0.2988(10) 0.3593(14) 0.903(4) 0.110(12) Uani 0.5 1 d . . P A 2
H71A H 0.283183 0.332608 0.912702 0.132 Uiso 0.5 1 calc R U P A 2
C73A C 0.3065(11) 0.4357(15) 0.829(3) 0.081(9) Uani 0.5 1 d . . P A 2
H73A H 0.295928 0.457580 0.789285 0.098 Uiso 0.5 1 calc R U P A 2
C74A C 0.3462(13) 0.4412(13) 0.881(3) 0.091(10) Uani 0.5 1 d . . P A 2
H74A H 0.362070 0.468092 0.877849 0.109 Uiso 0.5 1 calc R U P A 2
C71B C 0.2998(11) 0.4419(11) 0.877(2) 0.060(7) Uani 0.5 1 d . . P A 1
H71B H 0.270133 0.447060 0.893846 0.072 Uiso 0.5 1 calc R U P A 1
C74B C 0.3869(9) 0.4198(9) 0.8303(17) 0.054(6) Uani 0.5 1 d . . P A 1
H74B H 0.416436 0.413370 0.813824 0.065 Uiso 0.5 1 calc R U P A 1
C73B C 0.3549(10) 0.4259(10) 0.7649(19) 0.062(6) Uani 0.5 1 d . . P A 1
H73B H 0.363141 0.421361 0.704007 0.075 Uiso 0.5 1 calc R U P A 1
C72B C 0.3130(11) 0.4378(12) 0.782(2) 0.063(7) Uani 0.5 1 d . . P A 1
H72B H 0.292738 0.443356 0.734647 0.076 Uiso 0.5 1 calc R U P A 1
C70B C 0.3327(9) 0.4377(10) 0.940(2) 0.055(7) Uani 0.5 1 d . . P A 1
H70B H 0.326362 0.444934 1.000334 0.066 Uiso 0.5 1 calc R U P A 1
C69B C 0.3756(10) 0.4232(10) 0.9175(18) 0.046(6) Uani 0.5 1 d . . P A 1
O14 O 0.1994(4) 0.5105(4) 0.5732(8) 0.083(3) Uani 1 1 d . . . . .
H14 H 0.188506 0.522761 0.618706 0.124 Uiso 1 1 calc R U . . .
C63 C 0.2474(6) 0.5177(6) 0.5721(10) 0.072(4) Uani 1 1 d . . . . .
H63A H 0.260716 0.499663 0.524765 0.107 Uiso 1 1 calc R U . . .
H63B H 0.259843 0.509398 0.630476 0.107 Uiso 1 1 calc R U . . .
H63C H 0.253561 0.548839 0.560359 0.107 Uiso 1 1 calc R U . . .

loop_
_atom_site_aniso_label
_atom_site_aniso_U_11
_atom_site_aniso_U_22
_atom_site_aniso_U_33
_atom_site_aniso_U_23
_atom_site_aniso_U_13
_atom_site_aniso_U_12
C3 0.044(6) 0.030(5) 0.060(8) -0.009(6) -0.007(6) 0.002(5)
C4 0.040(6) 0.061(8) 0.039(6) 0.004(6) 0.003(5) 0.005(5)
C6 0.032(5) 0.047(6) 0.028(5) 0.000(5) 0.000(4) 0.000(4)
C11 0.042(6) 0.047(6) 0.034(6) -0.009(5) -0.001(5) 0.011(5)
C16 0.059(7) 0.033(3) 0.023(4) 0.005(3) -0.005(5) -0.007(4)
C34 0.039(7) 0.041(7) 0.113(13) 0.005(7) -0.003(7) -0.003(5)
C38 0.052(8) 0.038(7) 0.133(15) -0.006(9) 0.034(9) 0.000(6)
C40 0.083(10) 0.036(6) 0.068(9) 0.002(6) 0.030(8) -0.004(6)
C41 0.047(7) 0.047(6) 0.032(5) 0.001(5) 0.003(5) -0.008(5)
C43 0.058(8) 0.039(6) 0.058(8) 0.016(6) 0.000(6) -0.004(5)
C55 0.074(9) 0.038(6) 0.035(6) -0.004(5) 0.001(6) -0.009(6)
O1 0.050(5) 0.039(5) 0.109(8) 0.009(5) 0.016(5) -0.001(4)
O6 0.030(4) 0.036(4) 0.048(4) -0.010(3) 0.005(3) 0.002(3)
O7 0.037(4) 0.042(4) 0.045(4) -0.011(4) -0.001(4) -0.004(3)
O8 0.047(5) 0.037(4) 0.057(5) 0.003(4) 0.004(4) -0.001(3)
O775 0.041(5) 0.037(4) 0.094(7) 0.001(5) -0.025(5) 0.002(3)
C5 0.036(6) 0.036(6) 0.048(6) 0.004(5) -0.002(5) 0.007(4)
C7 0.045(6) 0.033(5) 0.036(5) -0.004(5) -0.004(5) 0.002(4)
C8 0.041(6) 0.034(5) 0.036(6) -0.002(4) 0.002(5) 0.006(5)
C9 0.029(5) 0.046(6) 0.031(5) 0.006(5) -0.002(4) 0.002(5)
C10 0.040(6) 0.030(5) 0.042(6) 0.002(5) -0.004(5) 0.000(4)
C12 0.032(5) 0.033(5) 0.035(5) 0.004(5) 0.003(4) 0.003(4)
C13 0.032(5) 0.040(6) 0.029(5) 0.005(5) 0.000(4) 0.000(4)
C14 0.046(6) 0.022(5) 0.034(5) -0.004(4) 0.003(5) -0.005(4)
C15 0.025(4) 0.034(3) 0.028(4) -0.002(3) 0.002(4) 0.003(3)
C17 0.029(4) 0.034(3) 0.029(4) -0.001(3) 0.001(3) 0.002(3)
C18 0.048(5) 0.034(3) 0.026(3) 0.002(2) 0.003(3) -0.008(3)
C19 0.031(4) 0.033(3) 0.027(3) -0.002(2) 0.007(3) 0.001(3)
C20 0.035(5) 0.036(3) 0.028(4) -0.003(2) 0.005(3) -0.002(3)
C21 0.062(6) 0.030(3) 0.025(3) -0.003(2) 0.003(3) -0.009(3)
C22 0.038(5) 0.031(3) 0.025(3) -0.007(2) 0.009(3) -0.002(3)
C23 0.032(5) 0.031(3) 0.039(4) -0.008(2) 0.005(3) -0.002(3)
C24 0.092(9) 0.033(3) 0.029(4) 0.000(3) -0.007(4) -0.015(4)
C25 0.069(7) 0.031(3) 0.036(3) -0.001(3) 0.004(4) -0.012(3)
C26 0.038(5) 0.029(3) 0.037(3) -0.008(2) 0.010(3) -0.004(3)
C27 0.030(5) 0.043(6) 0.037(6) 0.007(5) 0.004(4) 0.004(4)
C28 0.048(7) 0.038(6) 0.058(7) -0.002(6) -0.002(6) -0.004(5)
C29 0.040(6) 0.042(6) 0.019(5) 0.003(4) 0.002(4) 0.002(5)
C30 0.041(6) 0.056(7) 0.034(6) -0.012(6) 0.003(5) -0.002(5)
C31 0.041(6) 0.045(7) 0.041(6) 0.004(5) 0.006(5) -0.005(5)
C32 0.032(5) 0.063(7) 0.032(6) 0.009(6) 0.002(5) 0.005(5)
C33 0.029(5) 0.029(5) 0.068(8) -0.006(5) 0.004(5) 0.001(4)
C35 0.028(6) 0.042(7) 0.144(15) -0.026(9) 0.017(8) 0.005(5)
C36 0.034(6) 0.052(8) 0.106(12) -0.001(8) 0.004(8) 0.009(6)
O4 0.040(4) 0.055(5) 0.041(4) -0.007(4) 0.002(4) 0.009(4)
O5 0.035(4) 0.029(4) 0.056(5) -0.002(4) 0.001(4) 0.005(3)
O9 0.036(4) 0.032(3) 0.036(4) -0.002(3) -0.006(3) 0.000(2)
O10 0.056(5) 0.027(4) 0.027(4) 0.001(3) -0.007(3) -0.004(3)
O11 0.078(5) 0.030(2) 0.024(3) -0.001(2) -0.001(3) -0.011(3)
O12 0.038(4) 0.030(3) 0.059(5) -0.006(3) -0.003(4) -0.005(3)
O13 0.109(7) 0.031(3) 0.031(3) -0.003(3) -0.003(4) -0.016(4)
As1 0.0344(5) 0.0344(5) 0.0412(9) 0.0009(5) -0.0009(5) -0.0010(6)
W2 0.0339(2) 0.0297(2) 0.0330(2) 0.0016(2) -0.0017(2) 0.00012(18)
W3 0.0290(2) 0.0290(2) 0.0592(5) -0.0012(2) 0.0012(2) -0.0064(3)
C1 0.029(5) 0.029(5) 0.057(7) 0.010(5) -0.007(5) 0.008(4)
O2 0.035(4) 0.024(4) 0.093(7) -0.004(4) -0.001(5) -0.001(3)
O3 0.037(4) 0.051(5) 0.051(5) 0.000(4) -0.002(3) 0.006(3)
W1 0.0297(2) 0.0297(2) 0.0810(6) 0.0012(3) -0.0012(3) -0.0009(3)
C39 0.027(5) 0.041(6) 0.048(6) 0.002(5) 0.009(5) -0.001(4)
C45 0.033(6) 0.052(7) 0.032(5) 0.007(5) -0.001(5) -0.006(5)
C46 0.033(6) 0.060(7) 0.045(7) 0.010(6) -0.005(5) -0.008(5)
C47 0.045(7) 0.058(8) 0.040(6) 0.002(6) -0.013(6) -0.004(5)
C48 0.051(7) 0.065(9) 0.056(8) 0.008(7) 0.001(7) -0.029(6)
C51 0.054(7) 0.051(7) 0.019(5) 0.004(5) -0.015(5) -0.004(5)
C52 0.042(7) 0.092(11) 0.052(8) 0.007(8) -0.006(6) -0.001(7)
C53 0.070(8) 0.036(6) 0.021(5) 0.004(4) 0.006(5) -0.007(5)
C57 0.037(6) 0.037(6) 0.032(6) 0.007(4) 0.002(5) -0.005(4)
C58 0.052(8) 0.058(8) 0.054(8) 0.003(7) -0.012(6) 0.000(6)
C59 0.038(6) 0.055(7) 0.040(6) 0.006(6) -0.001(5) -0.004(5)
C60 0.071(9) 0.056(8) 0.044(7) 0.018(7) 0.004(7) 0.014(7)
C61 0.048(7) 0.040(6) 0.050(7) 0.003(5) -0.015(6) -0.003(5)
C62 0.061(8) 0.046(7) 0.044(7) 0.003(6) 0.009(7) 0.010(5)
As2 0.0351(6) 0.0410(6) 0.0291(6) 0.0070(5) -0.0015(5) -0.0062(5)
C2 0.030(6) 0.048(7) 0.046(7) 0.004(5) 0.002(5) 0.003(5)
As3 0.0406(6) 0.0406(6) 0.0957(17) -0.0114(8) 0.0114(8) 0.0081(8)
C54 0.055(9) 0.115(15) 0.068(10) 0.003(10) -0.029(8) 0.008(9)
C56 0.100(13) 0.056(8) 0.046(7) 0.002(7) -0.029(8) -0.008(8)
C42 0.097(12) 0.035(7) 0.080(10) -0.001(7) 0.030(10) -0.003(7)
C44 0.045(7) 0.047(7) 0.067(8) 0.018(6) 0.025(6) 0.003(5)
C49 0.039(7) 0.066(9) 0.090(11) -0.003(9) 0.011(7) 0.003(6)
C50 0.029(6) 0.075(9) 0.059(8) 0.005(7) -0.010(6) -0.005(6)
C37 0.054(9) 0.045(8) 0.17(2) -0.031(10) 0.026(11) -0.016(7)
C68A 0.027(8) 0.080(19) 0.059(10) -0.005(13) -0.008(7) 0.019(10)
C67A 0.030(9) 0.051(15) 0.067(10) -0.006(11) 0.000(7) 0.010(11)
C66A 0.036(7) 0.044(12) 0.066(9) 0.001(10) 0.004(7) 0.003(8)
C65A 0.043(8) 0.033(10) 0.052(9) -0.013(9) -0.004(7) 0.000(7)
C64A 0.033(8) 0.051(13) 0.052(8) -0.003(9) -0.007(7) 0.006(8)
C63A 0.027(8) 0.059(15) 0.050(8) 0.002(10) -0.003(7) 0.013(9)
C64B 0.052(11) 0.053(10) 0.075(17) -0.015(12) -0.004(11) 0.004(8)
C65B 0.050(10) 0.054(10) 0.082(17) -0.006(12) -0.004(11) 0.005(8)
C66B 0.040(12) 0.054(11) 0.13(3) -0.018(14) 0.008(13) -0.004(8)
C67B 0.051(15) 0.055(11) 0.17(4) -0.017(17) 0.031(19) -0.007(10)
C68B 0.054(14) 0.053(10) 0.15(3) -0.020(15) 0.027(17) -0.006(10)
C63B 0.053(12) 0.054(10) 0.045(14) -0.006(10) -0.013(10) 0.005(8)
C69A 0.027(12) 0.066(14) 0.12(2) -0.011(14) 0.026(13) 0.009(9)
C70A 0.045(12) 0.073(15) 0.18(3) -0.006(17) 0.018(15) -0.003(11)
C72A 0.028(12) 0.106(18) 0.17(3) -0.024(19) 0.028(14) 0.012(10)
C71A 0.037(13) 0.093(19) 0.20(3) -0.012(19) 0.018(15) -0.003(11)
C73A 0.041(13) 0.111(19) 0.09(3) -0.01(2) 0.026(14) 0.008(12)
C74A 0.062(16) 0.076(16) 0.13(3) -0.004(17) -0.003(18) 0.005(11)
C71B 0.043(11) 0.08(2) 0.056(12) -0.009(12) 0.000(8) 0.003(12)
C74B 0.049(10) 0.069(16) 0.044(8) -0.011(9) 0.016(7) -0.012(10)
C73B 0.064(10) 0.074(17) 0.049(10) -0.012(12) 0.004(8) -0.012(11)
C72B 0.055(10) 0.079(19) 0.054(11) -0.019(13) -0.006(10) -0.020(11)
C70B 0.040(10) 0.077(18) 0.049(10) -0.016(13) 0.005(7) 0.006(10)
C69B 0.040(10) 0.054(16) 0.042(8) -0.012(10) 0.009(7) 0.001(10)
O14 0.117(10) 0.066(7) 0.064(7) -0.007(6) 0.008(7) 0.009(7)
C63 0.087(12) 0.078(11) 0.050(8) -0.009(8) -0.001(8) -0.010(8)

loop_
_atom_type_symbol
_atom_type_description
_atom_type_scat_dispersion_real
_atom_type_scat_dispersion_imag
_atom_type_scat_source
C C 0.0181 0.0091 'International Tables Vol C Tables 4.2.6.8 and 6.1.1.4'
H H 0.0000 0.0000 'International Tables Vol C Tables 4.2.6.8 and 6.1.1.4'
As As -0.9300 1.0051 'International Tables Vol C Tables 4.2.6.8 and 6.1.1.4'
O O 0.0492 0.0322 'International Tables Vol C Tables 4.2.6.8 and 6.1.1.4'
W W -5.4734 5.5774 'International Tables Vol C Tables 4.2.6.8 and 6.1.1.4'

loop_
_geom_angle_atom_site_label_1
_geom_angle_atom_site_label_2
_geom_angle_atom_site_label_3
_geom_angle
_geom_angle_site_symmetry_1
_geom_angle_site_symmetry_3
_geom_angle_publ_flag
C5 C3 H3 119.9 . . ?
C1 C3 H3 119.9 . . ?
C1 C3 C5 120.3(11) . . ?
C6 C4 H4 121.8 . . ?
C6 C4 C2 116.3(11) . . ?
C2 C4 H4 121.8 . . ?
C4 C6 C5 123.2(11) . . ?
O4 C6 C4 115.9(10) . . ?
O4 C6 C5 120.8(10) . . ?
C9 C11 H11 121.3 . . ?
C9 C11 C13 117.4(10) . . ?
C13 C11 H11 121.3 . . ?
C14 C16 H16 121.5 . . ?
C14 C16 C18 117.1(9) . . ?
C18 C16 H16 121.5 . . ?
C33 C34 H34 120.4 . . ?
C33 C34 C36 119.2(12) . . ?
C36 C34 H34 120.4 . . ?
C36 C38 H38 119.4 . . ?
C36 C38 C37 121.2(13) . . ?
C37 C38 H38 119.4 . . ?
C39 C40 H40 120.0 . . ?
C39 C40 C42 120.1(13) . . ?
C42 C40 H40 120.0 . . ?
C43 C41 H41 120.1 . . ?
C43 C41 C39 119.8(11) . . ?
C39 C41 H41 120.1 . . ?
C41 C43 H43 119.4 . . ?
C41 C43 C44 121.2(12) . . ?
C44 C43 H43 119.4 . . ?
C53 C55 H55 118.6 . . ?
C53 C55 C56 122.7(13) . . ?
C56 C55 H55 118.6 . . ?
C13 O6 W2 114.3(6) . . ?
C3 C5 C6 118.4(10) . . ?
C3 C5 C7 123.6(11) . . ?
C7 C5 C6 118.0(10) . . ?
C5 C7 H7 119.4 . . ?
C8 C7 C5 121.1(10) . . ?
C8 C7 H7 119.4 . . ?
C7 C8 C9 118.6(10) . . ?
C7 C8 C10 124.0(10) . . ?
C9 C8 C10 117.4(10) . . ?
C11 C9 C8 123.9(10) . . ?
O4 C9 C11 115.6(10) . . ?
O4 C9 C8 120.5(10) . . ?
C8 C10 H10 120.0 . . ?
C12 C10 C8 120.1(10) . . ?
C12 C10 H10 120.0 . . ?
C10 C12 C13 121.9(10) . . ?
C10 C12 O5 123.9(10) . . ?
O5 C12 C13 114.2(9) . . ?
C11 C13 C12 119.2(10) . . ?
O6 C13 C11 124.8(10) . . ?
O6 C13 C12 116.0(9) . . ?
C16 C14 C15 121.6(9) . . ?
O10 C14 C16 123.3(10) . . ?
O10 C14 C15 115.1(9) . . ?
C17 C15 C14 119.7(9) . . ?
O9 C15 C14 114.1(8) . . ?
O9 C15 C17 126.2(9) . . ?
C15 C17 H17 119.7 . . ?
C15 C17 C19 120.6(9) . . ?
C19 C17 H17 119.7 . . ?
C16 C18 C19 123.6(10) . . ?
O11 C18 C16 115.5(9) . . ?
O11 C18 C19 120.9(9) . . ?
C18 C19 C17 117.4(9) . . ?
C18 C19 C20 118.4(10) . . ?
C20 C19 C17 124.2(9) . . ?
C19 C20 H20 119.6 . . ?
C19 C20 C22 120.7(10) . . ?
C22 C20 H20 119.6 . . ?
C24 C21 C22 122.6(10) . . ?
O11 C21 C22 121.5(10) . . ?
O11 C21 C24 115.9(10) . . ?
C20 C22 C21 117.1(9) . . ?
C23 C22 C20 124.4(10) . . ?
C23 C22 C21 118.4(10) . . ?
C22 C23 H23 120.2 . . ?
C26 C23 C22 119.6(10) . . ?
C26 C23 H23 120.2 . . ?
C21 C24 H24 121.0 . . ?
C21 C24 C25 118.0(11) . . ?
C25 C24 H24 121.0 . . ?
C26 C25 C24 119.6(11) . . ?
O13 C25 C24 122.7(11) . . ?
O13 C25 C26 117.7(10) . . ?
C23 C26 C25 121.8(10) . . ?
O12 C26 C23 126.1(10) . . ?
O12 C26 C25 112.1(10) . . ?
C28 C27 C29 121.4(10) . . ?
C28 C27 As1 119.6(9) . . ?
C29 C27 As1 118.8(8) . . ?
C27 C28 H28 119.6 . . ?
C27 C28 C30 120.8(11) . . ?
C30 C28 H28 119.6 . . ?
C27 C29 H29 121.3 . . ?
C31 C29 C27 117.3(10) . . ?
C31 C29 H29 121.3 . . ?
C28 C30 H30 121.2 . . ?
C32 C30 C28 117.5(11) . . ?
C32 C30 H30 121.2 . . ?
C29 C31 H31 118.8 . . ?
C32 C31 C29 122.5(12) . . ?
C32 C31 H31 118.8 . . ?
C30 C32 H32 119.8 . . ?
C31 C32 C30 120.4(12) . . ?
C31 C32 H32 119.8 . . ?
C34 C33 As1 115.7(9) . . ?
C35 C33 C34 122.9(11) . . ?
C35 C33 As1 121.3(9) . . ?
C33 C35 H35 120.9 . . ?
C33 C35 C37 118.3(13) . . ?
C37 C35 H35 120.9 . . ?
C34 C36 H36 121.0 . . ?
C38 C36 C34 117.9(12) . . ?
C38 C36 H36 121.0 . . ?
C6 O4 C9 120.9(9) . . ?
C12 O5 W2 119.8(7) . . ?
C15 O9 W2 120.4(6) . . ?
C14 O10 W2 115.4(6) . . ?
C21 O11 C18 121.3(8) . . ?
C26 O12 W3 120.0(7) . . ?
C25 O13 W3 114.2(7) . . ?
C27 As1 C27 107.8(7) . 7_556 ?
C27 As1 C33 108.3(5) 7_556 . ?
C27 As1 C33 109.5(5) 7_556 7_556 ?
C27 As1 C33 108.3(5) . 7_556 ?
C27 As1 C33 109.5(5) . . ?
C33 As1 C33 113.3(6) . 7_556 ?
O7 W2 O6 163.0(3) . . ?
O7 W2 O5 92.1(3) . . ?
O7 W2 O9 103.4(3) . . ?
O7 W2 O10 89.2(3) . . ?
O8 W2 O6 91.2(3) . . ?
O8 W2 O7 103.4(4) . . ?
O8 W2 O5 104.5(4) . . ?
O8 W2 O9 91.0(3) . . ?
O8 W2 O10 163.2(3) . . ?
O5 W2 O6 75.6(3) . . ?
O5 W2 O9 155.0(3) . . ?
O5 W2 O10 85.8(3) . . ?
O9 W2 O6 84.7(3) . . ?
O9 W2 O10 75.1(3) . . ?
O10 W2 O6 78.3(3) . . ?
O775 W3 O775 103.9(7) . 7_557 ?
O775 W3 O12 105.7(4) . 7_557 ?
O775 W3 O12 105.7(4) 7_557 . ?
O775 W3 O12 91.6(4) . . ?
O775 W3 O12 91.6(4) 7_557 7_557 ?
O775 W3 O13 162.8(4) . . ?
O775 W3 O13 162.8(4) 7_557 7_557 ?
O775 W3 O13 90.2(4) . 7_557 ?
O775 W3 O13 90.2(4) 7_557 . ?
O12 W3 O12 152.0(4) 7_557 . ?
O12 W3 O13 74.9(3) . . ?
O12 W3 O13 83.4(3) . 7_557 ?
O12 W3 O13 83.4(3) 7_557 . ?
O12 W3 O13 74.9(3) 7_557 7_557 ?
O13 W3 O13 77.8(6) . 7_557 ?
C3 C1 C2 120.7(11) . . ?
O2 C1 C3 125.2(11) . . ?
O2 C1 C2 114.0(9) . . ?
C1 O2 W1 119.2(7) . . ?
C2 O3 W1 113.3(7) . . ?
O1 W1 O1 103.0(7) 7_557 . ?
O1 W1 O2 90.5(4) . 7_557 ?
O1 W1 O2 106.8(4) . . ?
O1 W1 O2 90.5(4) 7_557 . ?
O1 W1 O2 106.8(4) 7_557 7_557 ?
O1 W1 O3 90.0(4) 7_557 7_557 ?
O1 W1 O3 90.0(4) . . ?
O1 W1 O3 163.5(4) . 7_557 ?
O1 W1 O3 163.5(4) 7_557 . ?
O2 W1 O2 152.4(4) . 7_557 ?
O2 W1 O3 82.9(3) 7_557 . ?
O2 W1 O3 75.9(3) . . ?
O2 W1 O3 82.9(3) . 7_557 ?
O2 W1 O3 75.9(3) 7_557 7_557 ?
O3 W1 O3 79.3(4) 7_557 . ?
C40 C39 C41 119.6(11) . . ?
C40 C39 As2 118.9(9) . . ?
C41 C39 As2 121.3(8) . . ?
C46 C45 C47 122.3(12) . . ?
C46 C45 As2 118.9(9) . . ?
C47 C45 As2 118.7(9) . . ?
C45 C46 H46 121.3 . . ?
C45 C46 C48 117.4(12) . . ?
C48 C46 H46 121.3 . . ?
C45 C47 H47 120.5 . . ?
C49 C47 C45 118.9(12) . . ?
C49 C47 H47 120.5 . . ?
C46 C48 H48 120.1 . . ?
C50 C48 C46 119.8(11) . . ?
C50 C48 H48 120.1 . . ?
C52 C51 C53 121.5(11) . . ?
C52 C51 As2 118.3(10) . . ?
C53 C51 As2 120.2(9) . . ?
C51 C52 H52 121.5 . . ?
C51 C52 C54 117.0(14) . . ?
C54 C52 H52 121.5 . . ?
C55 C53 C51 119.0(12) . . ?
C55 C53 H53 120.5 . . ?
C51 C53 H53 120.5 . . ?
C58 C57 C59 120.7(11) . . ?
C58 C57 As2 120.8(9) . . ?
C59 C57 As2 118.2(9) . . ?
C57 C58 H58 120.0 . . ?
C57 C58 C60 120.0(12) . . ?
C60 C58 H58 120.0 . . ?
C57 C59 H59 120.6 . . ?
C61 C59 C57 118.8(11) . . ?
C61 C59 H59 120.6 . . ?
C58 C60 H60 120.7 . . ?
C62 C60 C58 118.7(12) . . ?
C62 C60 H60 120.7 . . ?
C59 C61 H61 120.2 . . ?
C62 C61 C59 119.5(12) . . ?
C62 C61 H61 120.2 . . ?
C60 C62 C61 122.2(12) . . ?
C60 C62 H62 118.9 . . ?
C61 C62 H62 118.9 . . ?
C39 As2 C45 111.8(5) . . ?
C39 As2 C51 106.9(5) . . ?
C39 As2 C57 108.4(5) . . ?
C45 As2 C51 107.9(5) . . ?
C57 As2 C45 111.3(5) . . ?
C57 As2 C51 110.3(5) . . ?
C4 C2 C1 120.7(10) . . ?
O3 C2 C4 122.9(11) . . ?
O3 C2 C1 116.3(10) . . ?
C63A As3 C63A 132.2(19) . 7_557 ?
C63B As3 C63A 110.4(17) . 7_557 ?
C63B As3 C63A 26.7(18) 7_557 7_557 ?
C63B As3 C63B 95.5(16) 7_557 . ?
C63B As3 C69A 107.6(11) . 7_557 ?
C63B As3 C69A 130.0(18) 7_557 7_557 ?
C69A As3 C63A 103.5(11) . . ?
C69A As3 C63A 109.6(18) . 7_557 ?
C69A As3 C63A 103.5(16) 7_557 7_557 ?
C69A As3 C63A 109.6(11) 7_557 . ?
C69A As3 C69A 91(2) 7_557 . ?
C69B As3 C63A 109.1(16) . 7_557 ?
C69B As3 C63A 91.2(14) 7_557 7_557 ?
C69B As3 C63B 115.8(11) . . ?
C69B As3 C63B 98.2(11) 7_557 . ?
C69B As3 C63B 98.2(18) . 7_557 ?
C69B As3 C63B 115.8(18) 7_557 7_557 ?
C69B As3 C69A 19.8(13) 7_557 7_557 ?
C69B As3 C69A 109.7(18) . 7_557 ?
C69B As3 C69B 129(2) . 7_557 ?
C52 C54 H54 119.2 . . ?
C56 C54 C52 121.6(14) . . ?
C56 C54 H54 119.2 . . ?
C55 C56 C54 118.2(13) . . ?
C55 C56 H56 120.9 . . ?
C54 C56 H56 120.9 . . ?
C40 C42 H42 119.5 . . ?
C40 C42 C44 120.9(14) . . ?
C44 C42 H42 119.5 . . ?
C43 C44 C42 118.2(12) . . ?
C43 C44 H44 120.9 . . ?
C42 C44 H44 120.9 . . ?
C47 C49 H49 120.1 . . ?
C47 C49 C50 119.8(14) . . ?
C50 C49 H49 120.1 . . ?
C48 C50 C49 121.7(13) . . ?
C48 C50 H50 119.2 . . ?
C49 C50 H50 119.2 . . ?
C38 C37 C35 120.2(14) . . ?
C38 C37 H37 119.9 . . ?
C35 C37 H37 119.9 . . ?
C67A C68A H68A 120.0 . . ?
C67A C68A C63A 120.0 . . ?
C63A C68A H68A 120.0 . . ?
C68A C67A H67A 120.0 . . ?
C66A C67A C68A 120.0 . . ?
C66A C67A H67A 120.0 . . ?
C67A C66A H66A 120.0 . . ?
C67A C66A C65A 120.0 . . ?
C65A C66A H66A 120.0 . . ?
C66A C65A H65A 120.0 . . ?
C64A C65A C66A 120.0 . . ?
C64A C65A H65A 120.0 . . ?
C65A C64A H64A 120.0 . . ?
C65A C64A C63A 120.0 . . ?
C63A C64A H64A 120.0 . . ?
C68A C63A As3 116.5(8) . . ?
C64A C63A As3 123.5(8) . . ?
C64A C63A C68A 120.0 . . ?
C65B C64B H64B 120.0 . . ?
C65B C64B C63B 120.0 . . ?
C63B C64B H64B 120.0 . . ?
C64B C65B H65B 120.0 . . ?
C66B C65B C64B 120.0 . . ?
C66B C65B H65B 120.0 . . ?
C65B C66B H66B 120.0 . . ?
C65B C66B C67B 120.0 . . ?
C67B C66B H66B 120.0 . . ?
C66B C67B H67B 120.0 . . ?
C68B C67B C66B 120.0 . . ?
C68B C67B H67B 120.0 . . ?
C67B C68B H68B 120.0 . . ?
C63B C68B C67B 120.0 . . ?
C63B C68B H68B 120.0 . . ?
C64B C63B As3 118.1(10) . . ?
C68B C63B As3 121.2(10) . . ?
C68B C63B C64B 120.0 . . ?
C70A C69A As3 119(3) . . ?
C74A C69A As3 118(3) . . ?
C74A C69A C70A 122(4) . . ?
C69A C70A H70A 117.4 . . ?
C69A C70A C71A 125(4) . . ?
C71A C70A H70A 117.4 . . ?
C71A C72A H72A 117.4 . . ?
C73A C72A H72A 117.4 . . ?
C73A C72A C71A 125(4) . . ?
C70A C71A C72A 112(4) . . ?
C70A C71A H71A 124.0 . . ?
C72A C71A H71A 124.0 . . ?
C72A C73A H73A 122.5 . . ?
C72A C73A C74A 115(4) . . ?
C74A C73A H73A 122.5 . . ?
C69A C74A C73A 120(4) . . ?
C69A C74A H74A 119.9 . . ?
C73A C74A H74A 119.9 . . ?
C72B C71B H71B 121.7 . . ?
C70B C71B H71B 121.7 . . ?
C70B C71B C72B 117(3) . . ?
C73B C74B H74B 120.5 . . ?
C69B C74B H74B 120.5 . . ?
C69B C74B C73B 119(3) . . ?
C74B C73B H73B 117.8 . . ?
C72B C73B C74B 124(3) . . ?
C72B C73B H73B 117.8 . . ?
C71B C72B H72B 121.3 . . ?
C73B C72B C71B 117(3) . . ?
C73B C72B H72B 121.3 . . ?
C71B C70B H70B 118.6 . . ?
C71B C70B C69B 123(3) . . ?
C69B C70B H70B 118.6 . . ?
C74B C69B As3 118(2) . . ?
C74B C69B C70B 119(3) . . ?
C70B C69B As3 122(2) . . ?
C63 O14 H14 109.5 . . ?
O14 C63 H63A 109.5 . . ?
O14 C63 H63B 109.5 . . ?
O14 C63 H63C 109.5 . . ?
H63A C63 H63B 109.5 . . ?
H63A C63 H63C 109.5 . . ?
H63B C63 H63C 109.5 . . ?

loop_
_geom_bond_atom_site_label_1
_geom_bond_atom_site_label_2
_geom_bond_distance
_geom_bond_site_symmetry_2
_geom_bond_publ_flag
C3 H3 0.9500 . ?
C3 C5 1.402(16) . ?
C3 C1 1.357(15) . ?
C4 H4 0.9500 . ?
C4 C6 1.388(16) . ?
C4 C2 1.415(17) . ?
C6 C5 1.415(16) . ?
C6 O4 1.360(13) . ?
C11 H11 0.9500 . ?
C11 C9 1.383(15) . ?
C11 C13 1.412(15) . ?
C16 H16 0.9500 . ?
C16 C14 1.379(14) . ?
C16 C18 1.393(14) . ?
C34 H34 0.9500 . ?
C34 C33 1.360(16) . ?
C34 C36 1.397(19) . ?
C38 H38 0.9500 . ?
C38 C36 1.36(2) . ?
C38 C37 1.36(2) . ?
C40 H40 0.9500 . ?
C40 C39 1.371(18) . ?
C40 C42 1.380(19) . ?
C41 H41 0.9500 . ?
C41 C43 1.375(16) . ?
C41 C39 1.384(16) . ?
C43 H43 0.9500 . ?
C43 C44 1.381(18) . ?
C55 H55 0.9500 . ?
C55 C53 1.355(16) . ?
C55 C56 1.36(2) . ?
O1 W1 1.745(10) . ?
O6 C13 1.294(13) . ?
O6 W2 2.178(7) . ?
O7 W2 1.733(8) . ?
O8 W2 1.718(8) . ?
O775 W3 1.720(9) . ?
C5 C7 1.402(16) . ?
C7 H7 0.9500 . ?
C7 C8 1.390(15) . ?
C8 C9 1.408(15) . ?
C8 C10 1.430(16) . ?
C9 O4 1.373(13) . ?
C10 H10 0.9500 . ?
C10 C12 1.342(15) . ?
C12 C13 1.441(15) . ?
C12 O5 1.345(12) . ?
C14 C15 1.441(14) . ?
C14 O10 1.313(12) . ?
C15 C17 1.354(14) . ?
C15 O9 1.347(12) . ?
C17 H17 0.9500 . ?
C17 C19 1.432(14) . ?
C18 C19 1.403(14) . ?
C18 O11 1.358(12) . ?
C19 C20 1.404(14) . ?
C20 H20 0.9500 . ?
C20 C22 1.415(15) . ?
C21 C22 1.415(15) . ?
C21 C24 1.373(16) . ?
C21 O11 1.348(13) . ?
C22 C23 1.414(14) . ?
C23 H23 0.9500 . ?
C23 C26 1.360(15) . ?
C24 H24 0.9500 . ?
C24 C25 1.417(15) . ?
C25 C26 1.412(16) . ?
C25 O13 1.281(14) . ?
C26 O12 1.350(12) . ?
C27 C28 1.361(17) . ?
C27 C29 1.386(16) . ?
C27 As1 1.893(11) . ?
C28 H28 0.9500 . ?
C28 C30 1.415(17) . ?
C29 H29 0.9500 . ?
C29 C31 1.383(15) . ?
C30 H30 0.9500 . ?
C30 C32 1.386(17) . ?
C31 H31 0.9500 . ?
C31 C32 1.363(16) . ?
C32 H32 0.9500 . ?
C33 C35 1.328(18) . ?
C33 As1 1.959(11) . ?
C35 H35 0.9500 . ?
C35 C37 1.385(19) . ?
C36 H36 0.9500 . ?
O5 W2 1.992(8) . ?
O9 W2 2.007(7) . ?
O10 W2 2.169(7) . ?
O12 W3 1.993(8) . ?
O13 W3 2.144(8) . ?
C1 O2 1.332(13) . ?
C1 C2 1.426(16) . ?
O2 W1 1.984(7) . ?
O3 W1 2.153(8) . ?
O3 C2 1.303(13) . ?
C39 As2 1.893(11) . ?
C45 C46 1.370(16) . ?
C45 C47 1.403(17) . ?
C45 As2 1.923(11) . ?
C46 H46 0.9500 . ?
C46 C48 1.415(19) . ?
C47 H47 0.9500 . ?
C47 C49 1.359(18) . ?
C48 H48 0.9500 . ?
C48 C50 1.36(2) . ?
C51 C52 1.373(18) . ?
C51 C53 1.403(16) . ?
C51 As2 1.924(10) . ?
C52 H52 0.9500 . ?
C52 C54 1.42(2) . ?
C53 H53 0.9500 . ?
C57 C58 1.386(17) . ?
C57 C59 1.396(16) . ?
C57 As2 1.908(11) . ?
C58 H58 0.9500 . ?
C58 C60 1.394(19) . ?
C59 H59 0.9500 . ?
C59 C61 1.389(17) . ?
C60 H60 0.9500 . ?
C60 C62 1.365(19) . ?
C61 H61 0.9500 . ?
C61 C62 1.383(17) . ?
C62 H62 0.9500 . ?
As3 C63A 1.990(19) 7_557 ?
As3 C63A 1.990(11) . ?
As3 C63B 1.86(2) 7_557 ?
As3 C63B 1.862(14) . ?
As3 C69A 1.98(4) . ?
As3 C69A 1.98(4) 7_557 ?
As3 C69B 1.77(3) 7_557 ?
As3 C69B 1.77(3) . ?
C54 H54 0.9500 . ?
C54 C56 1.39(2) . ?
C56 H56 0.9500 . ?
C42 H42 0.9500 . ?
C42 C44 1.383(19) . ?
C44 H44 0.9500 . ?
C49 H49 0.9500 . ?
C49 C50 1.382(19) . ?
C50 H50 0.9500 . ?
C37 H37 0.9500 . ?
C68A H68A 0.9500 . ?
C68A C67A 1.3900 . ?
C68A C63A 1.3900 . ?
C67A H67A 0.9500 . ?
C67A C66A 1.3900 . ?
C66A H66A 0.9500 . ?
C66A C65A 1.3900 . ?
C65A H65A 0.9500 . ?
C65A C64A 1.3900 . ?
C64A H64A 0.9500 . ?
C64A C63A 1.3900 . ?
C64B H64B 0.9500 . ?
C64B C65B 1.3900 . ?
C64B C63B 1.3900 . ?
C65B H65B 0.9500 . ?
C65B C66B 1.3900 . ?
C66B H66B 0.9500 . ?
C66B C67B 1.3900 . ?
C67B H67B 0.9500 . ?
C67B C68B 1.3900 . ?
C68B H68B 0.9500 . ?
C68B C63B 1.3900 . ?
C69A C70A 1.37(5) . ?
C69A C74A 1.35(6) . ?
C70A H70A 0.9500 . ?
C70A C71A 1.38(5) . ?
C72A H72A 0.9500 . ?
C72A C71A 1.47(6) . ?
C72A C73A 1.44(6) . ?
C71A H71A 0.9500 . ?
C73A H73A 0.9500 . ?
C73A C74A 1.44(6) . ?
C74A H74A 0.9500 . ?
C71B H71B 0.9500 . ?
C71B C72B 1.47(4) . ?
C71B C70B 1.37(4) . ?
C74B H74B 0.9500 . ?
C74B C73B 1.39(4) . ?
C74B C69B 1.35(4) . ?
C73B H73B 0.9500 . ?
C73B C72B 1.35(4) . ?
C72B H72B 0.9500 . ?
C70B H70B 0.9500 . ?
C70B C69B 1.41(4) . ?
O14 H14 0.8400 . ?
O14 C63 1.48(2) . ?
C63 H63A 0.9800 . ?
C63 H63B 0.9800 . ?
C63 H63C 0.9800 . ?

loop_
_geom_torsion_atom_site_label_1
_geom_torsion_atom_site_label_2
_geom_torsion_atom_site_label_3
_geom_torsion_atom_site_label_4
_geom_torsion
_geom_torsion_site_symmetry_1
_geom_torsion_site_symmetry_2
_geom_torsion_site_symmetry_3
_geom_torsion_site_symmetry_4
_geom_torsion_publ_flag
C3 C5 C7 C8 177.6(11) . . . . ?
C3 C1 O2 W1 167.5(10) . . . . ?
C3 C1 C2 C4 6.2(18) . . . . ?
C3 C1 C2 O3 -176.5(11) . . . . ?
C4 C6 C5 C3 3.4(17) . . . . ?
C4 C6 C5 C7 -175.2(11) . . . . ?
C4 C6 O4 C9 178.4(10) . . . . ?
C6 C4 C2 C1 -5.2(17) . . . . ?
C6 C4 C2 O3 177.7(11) . . . . ?
C6 C5 C7 C8 -3.9(16) . . . . ?
C11 C9 O4 C6 176.8(10) . . . . ?
C16 C14 C15 C17 -0.1(16) . . . . ?
C16 C14 C15 O9 179.6(10) . . . . ?
C16 C14 O10 W2 -179.9(9) . . . . ?
C16 C18 C19 C17 1.1(16) . . . . ?
C16 C18 C19 C20 179.3(10) . . . . ?
C16 C18 O11 C21 179.7(11) . . . . ?
C34 C33 C35 C37 -2(3) . . . . ?
C40 C39 As2 C45 107.2(11) . . . . ?
C40 C39 As2 C51 -134.8(11) . . . . ?
C40 C39 As2 C57 -15.9(12) . . . . ?
C40 C42 C44 C43 -2(2) . . . . ?
C41 C43 C44 C42 -2(2) . . . . ?
C41 C39 As2 C45 -67.5(11) . . . . ?
C41 C39 As2 C51 50.5(11) . . . . ?
C41 C39 As2 C57 169.4(9) . . . . ?
C43 C41 C39 C40 1.1(19) . . . . ?
C43 C41 C39 As2 175.7(10) . . . . ?
C5 C3 C1 O2 -178.8(11) . . . . ?
C5 C3 C1 C2 -2.1(18) . . . . ?
C5 C6 O4 C9 1.3(15) . . . . ?
C5 C7 C8 C9 3.1(16) . . . . ?
C5 C7 C8 C10 -177.8(11) . . . . ?
C7 C8 C9 C11 -178.9(11) . . . . ?
C7 C8 C9 O4 -0.1(16) . . . . ?
C7 C8 C10 C12 -178.1(11) . . . . ?
C8 C9 O4 C6 -2.1(15) . . . . ?
C8 C10 C12 C13 -1.8(16) . . . . ?
C8 C10 C12 O5 -179.7(10) . . . . ?
C9 C11 C13 O6 -175.7(10) . . . . ?
C9 C11 C13 C12 3.0(16) . . . . ?
C9 C8 C10 C12 1.0(16) . . . . ?
C10 C8 C9 C11 1.9(16) . . . . ?
C10 C8 C9 O4 -179.3(10) . . . . ?
C10 C12 C13 C11 -0.3(16) . . . . ?
C10 C12 C13 O6 178.5(10) . . . . ?
C10 C12 O5 W2 -177.5(8) . . . . ?
C13 C11 C9 C8 -3.9(17) . . . . ?
C13 C11 C9 O4 177.2(10) . . . . ?
C13 C12 O5 W2 4.4(12) . . . . ?
C14 C16 C18 C19 -1.7(17) . . . . ?
C14 C16 C18 O11 178.1(10) . . . . ?
C14 C15 C17 C19 -0.5(15) . . . . ?
C14 C15 O9 W2 1.2(11) . . . . ?
C15 C14 O10 W2 1.4(12) . . . . ?
C15 C17 C19 C18 0.0(15) . . . . ?
C15 C17 C19 C20 -178.1(10) . . . . ?
C17 C15 O9 W2 -179.1(8) . . . . ?
C17 C19 C20 C22 -179.4(10) . . . . ?
C18 C16 C14 C15 1.2(17) . . . . ?
C18 C16 C14 O10 -177.5(10) . . . . ?
C18 C19 C20 C22 2.6(15) . . . . ?
C19 C18 O11 C21 -0.5(16) . . . . ?
C19 C20 C22 C21 -3.6(15) . . . . ?
C19 C20 C22 C23 -179.6(10) . . . . ?
C20 C22 C23 C26 178.6(10) . . . . ?
C21 C22 C23 C26 2.6(15) . . . . ?
C21 C24 C25 C26 -3(2) . . . . ?
C21 C24 C25 O13 179.9(13) . . . . ?
C22 C21 C24 C25 3(2) . . . . ?
C22 C21 O11 C18 -0.6(17) . . . . ?
C22 C23 C26 C25 -2.7(16) . . . . ?
C22 C23 C26 O12 -179.6(10) . . . . ?
C23 C26 O12 W3 170.7(8) . . . . ?
C24 C21 C22 C20 -179.0(12) . . . . ?
C24 C21 C22 C23 -2.7(17) . . . . ?
C24 C21 O11 C18 -179.1(11) . . . . ?
C24 C25 C26 C23 2.7(18) . . . . ?
C24 C25 C26 O12 -180.0(11) . . . . ?
C24 C25 O13 W3 -173.2(11) . . . . ?
C25 C26 O12 W3 -6.6(12) . . . . ?
C26 C25 O13 W3 9.3(15) . . . . ?
C27 C28 C30 C32 1.2(17) . . . . ?
C27 C29 C31 C32 0.6(17) . . . . ?
C28 C27 C29 C31 -2.0(17) . . . . ?
C28 C27 As1 C27 -142.0(11) . . . 7_556 ?
C28 C27 As1 C33 99.6(10) . . . 7_556 ?
C28 C27 As1 C33 -24.4(11) . . . . ?
C28 C30 C32 C31 -2.6(17) . . . . ?
C29 C27 C28 C30 1.1(18) . . . . ?
C29 C27 As1 C27 43.9(8) . . . 7_556 ?
C29 C27 As1 C33 -74.5(10) . . . 7_556 ?
C29 C27 As1 C33 161.5(8) . . . . ?
C29 C31 C32 C30 1.7(18) . . . . ?
C33 C34 C36 C38 5(3) . . . . ?
C33 C35 C37 C38 5(3) . . . . ?
C36 C34 C33 C35 -3(3) . . . . ?
C36 C34 C33 As1 178.5(12) . . . . ?
C36 C38 C37 C35 -3(3) . . . . ?
O4 C6 C5 C3 -179.7(11) . . . . ?
O4 C6 C5 C7 1.7(16) . . . . ?
O5 C12 C13 C11 177.8(10) . . . . ?
O5 C12 C13 O6 -3.3(14) . . . . ?
O9 C15 C17 C19 179.9(9) . . . . ?
O10 C14 C15 C17 178.6(9) . . . . ?
O10 C14 C15 O9 -1.7(13) . . . . ?
O11 C18 C19 C17 -178.7(9) . . . . ?
O11 C18 C19 C20 -0.5(15) . . . . ?
O11 C21 C22 C20 2.6(16) . . . . ?
O11 C21 C22 C23 178.9(10) . . . . ?
O11 C21 C24 C25 -178.8(12) . . . . ?
O13 C25 C26 C23 -179.8(11) . . . . ?
O13 C25 C26 O12 -2.4(16) . . . . ?
As1 C27 C28 C30 -172.8(9) . . . . ?
As1 C27 C29 C31 172.0(8) . . . . ?
As1 C33 C35 C37 176.5(15) . . . . ?
W2 O6 C13 C11 179.7(9) . . . . ?
W2 O6 C13 C12 0.9(12) . . . . ?
C1 C3 C5 C6 -2.5(18) . . . . ?
C1 C3 C5 C7 176.0(12) . . . . ?
O2 C1 C2 C4 -176.8(11) . . . . ?
O2 C1 C2 O3 0.5(15) . . . . ?
W1 O3 C2 C4 -175.3(9) . . . . ?
W1 O3 C2 C1 7.5(13) . . . . ?
C39 C40 C42 C44 5(3) . . . . ?
C39 C41 C43 C44 2.6(19) . . . . ?
C45 C46 C48 C50 -3(2) . . . . ?
C45 C47 C49 C50 -1(2) . . . . ?
C46 C45 C47 C49 -0.4(19) . . . . ?
C46 C48 C50 C49 1(2) . . . . ?
C47 C45 C46 C48 2.3(19) . . . . ?
C47 C49 C50 C48 1(2) . . . . ?
C51 C52 C54 C56 2(3) . . . . ?
C52 C51 C53 C55 2.3(19) . . . . ?
C52 C54 C56 C55 0(3) . . . . ?
C53 C55 C56 C54 0(2) . . . . ?
C53 C51 C52 C54 -3(2) . . . . ?
C57 C58 C60 C62 3(2) . . . . ?
C57 C59 C61 C62 -0.4(18) . . . . ?
C58 C57 C59 C61 -1.9(17) . . . . ?
C58 C60 C62 C61 -5(2) . . . . ?
C59 C57 C58 C60 0.8(19) . . . . ?
C59 C61 C62 C60 4(2) . . . . ?
As2 C45 C46 C48 -174.5(9) . . . . ?
As2 C45 C47 C49 176.3(11) . . . . ?
As2 C51 C52 C54 176.9(12) . . . . ?
As2 C51 C53 C55 -177.3(9) . . . . ?
As2 C57 C58 C60 174.8(10) . . . . ?
As2 C57 C59 C61 -176.0(9) . . . . ?
C2 C4 C6 C5 0.5(17) . . . . ?
C2 C4 C6 O4 -176.5(10) . . . . ?
C2 C1 O2 W1 -9.4(13) . . . . ?
As3 C69A C70A C71A 180(3) . . . . ?
As3 C69A C74A C73A 178(3) . . . . ?
C56 C55 C53 C51 -0.7(19) . . . . ?
C42 C40 C39 C41 -5(2) . . . . ?
C42 C40 C39 As2 -179.7(13) . . . . ?
C37 C38 C36 C34 -2(3) . . . . ?
C68A C67A C66A C65A 0.0 . . . . ?
C67A C68A C63A As3 178.5(12) . . . . ?
C67A C68A C63A C64A 0.0 . . . . ?
C67A C66A C65A C64A 0.0 . . . . ?
C66A C65A C64A C63A 0.0 . . . . ?
C65A C64A C63A As3 -178.4(13) . . . . ?
C65A C64A C63A C68A 0.0 . . . . ?
C63A C68A C67A C66A 0.0 . . . . ?
C64B C65B C66B C67B 0.0 . . . . ?
C65B C64B C63B As3 -170.3(14) . . . . ?
C65B C64B C63B C68B 0.0 . . . . ?
C65B C66B C67B C68B 0.0 . . . . ?
C66B C67B C68B C63B 0.0 . . . . ?
C67B C68B C63B As3 170.0(15) . . . . ?
C67B C68B C63B C64B 0.0 . . . . ?
C63B As3 C63B C64B -17.1(19) 7_557 . . . ?
C63B As3 C63B C68B 173(3) 7_557 . . . ?
C63B As3 C69B C74B 12(3) . . . . ?
C63B As3 C69B C74B 112(3) 7_557 . . . ?
C63B As3 C69B C70B -159(2) . . . . ?
C63B As3 C69B C70B -59(3) 7_557 . . . ?
C63B C64B C65B C66B 0.0 . . . . ?
C69A C70A C71A C72A 2(6) . . . . ?
C70A C69A C74A C73A -3(7) . . . . ?
C72A C73A C74A C69A 3(6) . . . . ?
C71A C72A C73A C74A 0(6) . . . . ?
C73A C72A C71A C70A -2(6) . . . . ?
C74A C69A C70A C71A 1(7) . . . . ?
C71B C70B C69B As3 -179(3) . . . . ?
C71B C70B C69B C74B 11(5) . . . . ?
C74B C73B C72B C71B -4(5) . . . . ?
C73B C74B C69B As3 -178(2) . . . . ?
C73B C74B C69B C70B -7(4) . . . . ?
C72B C71B C70B C69B -10(5) . . . . ?
C70B C71B C72B C73B 7(5) . . . . ?
C69B As3 C63B C64B -134.2(15) 7_557 . . . ?
C69B As3 C63B C64B 84.8(16) . . . . ?
C69B As3 C63B C68B 55.6(15) 7_557 . . . ?
C69B As3 C63B C68B -85.4(16) . . . . ?
C69B As3 C69B C74B -115(3) 7_557 . . . ?
C69B As3 C69B C70B 75(3) 7_557 . . . ?
C69B C74B C73B C72B 4(5) . . . . ?

loop_
_smtbx_masks_void_nr
_smtbx_masks_void_average_x
_smtbx_masks_void_average_y
_smtbx_masks_void_average_z
_smtbx_masks_void_volume
_smtbx_masks_void_count_electrons
_smtbx_masks_void_content
1 -0.083 0.222 0.917 144.9 41.2 '1 methanol;2 water'
2 0.083 0.778 0.417 144.9 39.9 '1 methanol;2 water'
3 0.222 0.917 0.083 144.9 38.0 '1 methanol;2 water'
4 0.278 0.417 0.167 144.9 40.8 '1 methanol;2 water'
5 0.417 0.278 0.833 144.9 38.4 '1 methanol;2 water'
6 0.583 0.722 0.333 144.9 38.5 '1 methanol;2 water'
7 0.722 0.583 0.667 144.9 40.0 '1 methanol;2 water'
8 0.778 0.083 0.583 144.9 39.3 '1 methanol;2 water'
